data_4000816
loop_
_publ_author_name
'Ahmed, Eilaf'
'Ren, Guoqiang'
'Kim, Felix S.'
'Hollenbeck, Emily C.'
'Jenekhe, Samson A.'

_publ_section_title
;
 Design of New Electron Acceptor Materials for Organic Photovoltaics:
 Synthesis, Electron Transport, Photophysics, and Photovoltaic Properties
 of Oligothiophene-Functionalized Naphthalene Diimides
;
_journal_issue 20
_journal_name_full 'Chemistry of Materials'
_journal_page_first 4563
_journal_paper_doi 10.1021/cm2019668
_journal_volume 23
_journal_year 2011
_chemical_formula_moiety 'C74 H78 N2 O4 S8'
_chemical_formula_sum 'C74 H78 N2 O4 S8'
_chemical_formula_weight 1315.86
_chemical_name_common ea007
_chemical_name_systematic
;
 ea007
;
_space_group_IT_number 14
_symmetry_cell_setting monoclinic
_symmetry_Int_Tables_number 14
_symmetry_space_group_name_Hall '-P 2ybc'
_symmetry_space_group_name_H-M 'P 1 21/c 1'
_atom_sites_solution_hydrogens geom
_atom_sites_solution_primary direct
_atom_sites_solution_secondary difmap
_audit_conform_dict_location ftp://ftp.iucr.org/pub/cif_core.dic
_audit_conform_dict_name cif_core.dic
_audit_conform_dict_version 2.4
_audit_creation_date 2010-09-16T15:01:26-00:00
_audit_creation_method 'WinGX routine CIF_UPDATE'
_cell_angle_alpha 90
_cell_angle_beta 100.606(5)
_cell_angle_gamma 90
_cell_formula_units_Z 2
_cell_length_a 20.041(3)
_cell_length_b 16.808(3)
_cell_length_c 9.9175(13)
_cell_measurement_reflns_used 286
_cell_measurement_temperature 100(2)
_cell_measurement_theta_max 20
_cell_measurement_theta_min 3
_cell_volume 3283.6(9)
_computing_cell_refinement 'SAINT (Bruker, 2007)'
_computing_data_collection 'APEX2 (Bruker, 2007)'
_computing_data_reduction 'SAINT (Bruker, 2007)'
_computing_molecular_graphics 'ORTEP-3 for Windows (Farrugia, 1997)'
_computing_publication_material 'SHELXL-97 (Sheldrick, 1997)'
_computing_structure_refinement 'SHELXL-97 (Sheldrick, 2008)'
_computing_structure_solution 'SHELXS97 (Sheldrick, 1997)'
_diffrn_ambient_temperature 100(2)
_diffrn_measured_fraction_theta_full 0.971
_diffrn_measured_fraction_theta_max 0.971
_diffrn_measurement_device_type 'Bruker APEXII CCD area-detector'
_diffrn_measurement_method '\f and \w scans'
_diffrn_radiation_monochromator graphite
_diffrn_radiation_type MoK\a
_diffrn_radiation_wavelength 0.71073
_diffrn_reflns_av_R_equivalents 0.1266
_diffrn_reflns_av_unetI/netI 0.1662
_diffrn_reflns_limit_h_max 23
_diffrn_reflns_limit_h_min -23
_diffrn_reflns_limit_k_max 19
_diffrn_reflns_limit_k_min -20
_diffrn_reflns_limit_l_max 11
_diffrn_reflns_limit_l_min -8
_diffrn_reflns_number 16711
_diffrn_reflns_theta_full 25
_diffrn_reflns_theta_max 25.08
_diffrn_reflns_theta_min 2.92
_diffrn_source 'fine-focus sealed tube'
_exptl_absorpt_coefficient_mu 0.324
_exptl_absorpt_correction_T_max 0.9968
_exptl_absorpt_correction_T_min 0.8292
_exptl_absorpt_correction_type multi-scan
_exptl_absorpt_process_details '(SADABS; Bruker, 2007)'
_exptl_crystal_colour blue
_exptl_crystal_density_diffrn 1.331
_exptl_crystal_density_method 'not measured'
_exptl_crystal_description prism
_exptl_crystal_F_000 1392
_exptl_crystal_size_max 0.6
_exptl_crystal_size_mid 0.1
_exptl_crystal_size_min 0.01
_refine_diff_density_max 0.836
_refine_diff_density_min -0.454
_refine_diff_density_rms 0.1
_refine_ls_extinction_method none
_refine_ls_goodness_of_fit_ref 0.995
_refine_ls_hydrogen_treatment constr
_refine_ls_matrix_type full
_refine_ls_number_parameters 398
_refine_ls_number_reflns 5663
_refine_ls_number_restraints 101
_refine_ls_restrained_S_all 1.005
_refine_ls_R_factor_all 0.2102
_refine_ls_R_factor_gt 0.0995
_refine_ls_shift/su_max 0
_refine_ls_shift/su_mean 0
_refine_ls_structure_factor_coef Fsqd
_refine_ls_weighting_details 'calc w=1/[\s^2^(Fo^2^)+(0.1704P)^2^+0.0000P] where P=(Fo^2^+2Fc^2^)/3'
_refine_ls_weighting_scheme calc
_refine_ls_wR_factor_gt 0.2407
_refine_ls_wR_factor_ref 0.3197
_reflns_number_gt 2507
_reflns_number_total 5663
_reflns_threshold_expression >2\s(I)
_cod_data_source_file cm2019668_si_002.cif
_cod_data_source_block ea007_0ma
_cod_original_cell_volume 3283.5(8)
_cod_database_code 4000816

loop_
_symmetry_equiv_pos_as_xyz
'x, y, z'
'-x, y+1/2, -z+1/2'
'-x, -y, -z'
'x, -y-1/2, z-1/2'

loop_
_atom_site_label
_atom_site_type_symbol
_atom_site_fract_x
_atom_site_fract_y
_atom_site_fract_z
_atom_site_U_iso_or_equiv
_atom_site_adp_type
_atom_site_occupancy
_atom_site_symmetry_multiplicity
_atom_site_calc_flag
_atom_site_refinement_flags
C1 C 0.4738(4) 0.5268(4) 1.4986(7) 0.0322(18) Uani 1 1 d .
C2 C 0.4663(4) 0.5747(4) 1.6171(7) 0.0337(19) Uani 1 1 d .
C3 C 0.4158(4) 0.6376(5) 1.5973(7) 0.040(2) Uani 1 1 d .
C4 C 0.3691(4) 0.5881(5) 1.3641(8) 0.043(2) Uani 1 1 d .
C5 C 0.3045(5) 0.6884(6) 1.4693(9) 0.067(3) Uani 1 1 d D
H5A H 0.2924 0.7108 1.3756 0.081 Uiso 1 1 calc R
H5B H 0.3157 0.7332 1.5343 0.081 Uiso 1 1 calc R
C6 C 0.2430(5) 0.6420(8) 1.5041(12) 0.124(6) Uani 1 1 d DU
H6 H 0.2393 0.5902 1.4537 0.148 Uiso 1 1 calc R
C7 C 0.2555(8) 0.6244(10) 1.6578(13) 0.153(7) Uani 1 1 d DU
H7A H 0.3011 0.6005 1.6854 0.184 Uiso 1 1 calc R
H7B H 0.2548 0.675 1.7088 0.184 Uiso 1 1 calc R
C8 C 0.2032(10) 0.5689(13) 1.6956(17) 0.244(13) Uani 1 1 d DU
H8A H 0.1891 0.5306 1.62 0.293 Uiso 1 1 calc R
H8B H 0.1627 0.5998 1.7082 0.293 Uiso 1 1 calc R
C9 C 0.2309(18) 0.5237(12) 1.827(2) 0.46(3) Uani 1 1 d DU
H9A H 0.1979 0.4824 1.8423 0.552 Uiso 1 1 calc R
H9B H 0.2738 0.4969 1.8176 0.552 Uiso 1 1 calc R
C10 C 0.2438(13) 0.5795(16) 1.9484(19) 0.226(11) Uani 1 1 d DU
H10A H 0.2874 0.6064 1.9516 0.339 Uiso 1 1 calc R
H10B H 0.2449 0.549 2.033 0.339 Uiso 1 1 calc R
H10C H 0.2074 0.6191 1.9392 0.339 Uiso 1 1 calc R
C11 C 0.1789(6) 0.6899(12) 1.453(2) 0.226(11) Uani 1 1 d DU
H11A H 0.1902 0.7473 1.4526 0.272 Uiso 1 1 calc R
H11B H 0.146 0.6819 1.515 0.272 Uiso 1 1 calc R
C12 C 0.1474(12) 0.6633(19) 1.308(2) 0.303(18) Uani 1 1 d DU
H12A H 0.1667 0.6119 1.2884 0.454 Uiso 1 1 d R
H12B H 0.157 0.703 1.2419 0.454 Uiso 1 1 d R
H12C H 0.0982 0.6578 1.3009 0.454 Uiso 1 1 d R
C13 C 0.4348(4) 0.4924(5) 1.2614(7) 0.0366(19) Uani 1 1 d .
H10 H 0.4024 0.4986 1.1792 0.044 Uiso 1 1 calc R
C14 C 0.4892(4) 0.4388(4) 1.2610(7) 0.037(2) Uani 1 1 d .
C15 C 0.4956(4) 0.4070(4) 1.1240(7) 0.0329(18) Uani 1 1 d .
C16 C 0.5525(5) 0.3832(5) 1.0740(7) 0.040(2) Uani 1 1 d .
H20 H 0.5967 0.3807 1.1287 0.048 Uiso 1 1 calc R
C17 C 0.5382(4) 0.3631(4) 0.9332(7) 0.0368(19) Uani 1 1 d .
H19 H 0.5718 0.3454 0.884 0.044 Uiso 1 1 calc R
C18 C 0.4720(4) 0.3716(4) 0.8753(7) 0.037(2) Uani 1 1 d .
C19 C 0.4404(4) 0.3541(5) 0.7350(7) 0.0364(19) Uani 1 1 d .
C20 C 0.4664(4) 0.3080(4) 0.6418(7) 0.0356(19) Uani 1 1 d .
H18 H 0.5076 0.279 0.6628 0.043 Uiso 1 1 calc R
C21 C 0.4234(4) 0.3094(4) 0.5092(7) 0.0312(18) Uani 1 1 d .
H17 H 0.4341 0.2822 0.4318 0.037 Uiso 1 1 calc R
C22 C 0.3657(4) 0.3533(4) 0.5044(7) 0.0325(18) Uani 1 1 d .
C23 C 0.3101(4) 0.3664(5) 0.3892(7) 0.040(2) Uani 1 1 d .
C24 C 0.2500(5) 0.4026(6) 0.3847(9) 0.058(3) Uani 1 1 d .
H16 H 0.2368 0.426 0.4629 0.07 Uiso 1 1 calc R
C25 C 0.2076(5) 0.4029(7) 0.2520(9) 0.070(3) Uani 1 1 d .
H15 H 0.1635 0.4256 0.2327 0.084 Uiso 1 1 calc R
C26 C 0.2381(5) 0.3666(6) 0.1568(8) 0.053(2) Uani 1 1 d .
C27 C 0.2096(5) 0.3520(7) 0.0095(9) 0.061(3) Uani 1 1 d .
C28 C 0.2392(5) 0.3263(5) -0.0908(8) 0.049(2) Uani 1 1 d .
H14 H 0.2855 0.3107 -0.0774 0.058 Uiso 1 1 calc R
C29 C 0.1956(5) 0.3240(6) -0.2192(9) 0.063(3) Uani 1 1 d .
H13 H 0.2103 0.3082 -0.3009 0.075 Uiso 1 1 calc R
C30 C 0.1326(6) 0.3459(9) -0.2167(12) 0.096(4) Uani 1 1 d DU
C31 C 0.0688(7) 0.3504(13) -0.3250(12) 0.149(7) Uani 1 1 d DU
H31A H 0.0404 0.3031 -0.3163 0.178 Uiso 1 1 calc R
H31B H 0.0427 0.3981 -0.3076 0.178 Uiso 1 1 calc R
C32 C 0.0821(7) 0.3542(11) -0.4690(12) 0.125(5) Uani 1 1 d DU
H32A H 0.107 0.306 -0.4886 0.15 Uiso 1 1 calc R
H32B H 0.1106 0.4012 -0.4789 0.15 Uiso 1 1 calc R
C33 C 0.0154(8) 0.3600(14) -0.5710(16) 0.160(7) Uani 1 1 d DU
H33A H -0.0117 0.3117 -0.5621 0.192 Uiso 1 1 calc R
H33B H -0.0104 0.4061 -0.5455 0.192 Uiso 1 1 calc R
C34 C 0.0220(10) 0.3688(15) -0.7186(18) 0.178(8) Uani 1 1 d DU
H34A H 0.0538 0.4131 -0.7254 0.213 Uiso 1 1 calc R
H34B H 0.0427 0.3197 -0.7472 0.213 Uiso 1 1 calc R
C35 C -0.0394(16) 0.3835(19) -0.813(4) 0.263(14) Uani 1 1 d U
H35A H -0.0518 0.4399 -0.8026 0.315 Uiso 1 1 calc R
H35B H -0.0754 0.3507 -0.7839 0.315 Uiso 1 1 calc R
C36 C -0.041(2) 0.367(3) -0.975(5) 0.41(3) Uani 1 1 d U
H36A H -0.0848 0.3851 -1.0283 0.62 Uiso 1 1 d R
H36B H -0.0362 0.3097 -0.9898 0.62 Uiso 1 1 d R
H36C H -0.0041 0.3956 -1.0053 0.62 Uiso 1 1 d R
C0 C 0.4266(4) 0.5357(4) 1.3743(7) 0.0332(18) Uani 1 1 d .
N1 N 0.3647(4) 0.6354(4) 1.4775(6) 0.0454(18) Uani 1 1 d .
O1 O 0.4143(3) 0.6931(3) 1.6747(5) 0.0513(17) Uani 1 1 d .
O2 O 0.3253(3) 0.5953(5) 1.2585(6) 0.071(2) Uani 1 1 d .
S1 S 0.42502(11) 0.40333(12) 0.99368(18) 0.0365(6) Uani 1 1 d .
S2 S 0.36280(11) 0.39662(12) 0.66086(18) 0.0384(6) Uani 1 1 d .
S3 S 0.31780(11) 0.33141(13) 0.22702(19) 0.0405(6) Uani 1 1 d .
S4 S 0.12622(17) 0.3704(4) -0.0508(3) 0.155(3) Uani 1 1 d .

loop_
_atom_site_aniso_label
_atom_site_aniso_U_11
_atom_site_aniso_U_22
_atom_site_aniso_U_33
_atom_site_aniso_U_23
_atom_site_aniso_U_13
_atom_site_aniso_U_12
C1 0.039(5) 0.041(4) 0.018(4) -0.002(3) 0.010(3) -0.012(3)
C2 0.050(5) 0.031(4) 0.020(4) 0.002(3) 0.004(3) -0.014(4)
C3 0.063(6) 0.042(5) 0.015(4) 0.001(4) 0.005(4) -0.010(4)
C4 0.045(5) 0.054(5) 0.029(4) -0.011(4) 0.008(4) 0.002(4)
C5 0.084(8) 0.082(7) 0.032(5) -0.014(5) -0.002(5) 0.030(6)
C6 0.063(8) 0.179(13) 0.134(12) -0.033(10) 0.032(8) 0.039(9)
C7 0.129(12) 0.138(12) 0.191(15) 0.069(11) 0.025(11) 0.011(10)
C8 0.227(18) 0.28(2) 0.26(2) 0.016(16) 0.114(16) 0.022(16)
C9 0.46(4) 0.47(4) 0.45(4) -0.01(2) 0.08(2) 0.01(2)
C10 0.234(18) 0.230(18) 0.212(18) 0.028(15) 0.038(15) -0.019(15)
C11 0.238(19) 0.250(19) 0.202(17) 0.013(15) 0.070(16) -0.002(16)
C12 0.31(2) 0.30(2) 0.29(2) 0.019(18) 0.018(18) 0.005(18)
C13 0.048(5) 0.045(5) 0.017(4) -0.005(3) 0.007(3) -0.006(4)
C14 0.068(6) 0.031(4) 0.016(4) -0.003(3) 0.015(4) -0.011(4)
C15 0.058(5) 0.028(4) 0.015(4) 0.003(3) 0.013(4) -0.006(4)
C16 0.061(6) 0.043(5) 0.018(4) 0.000(3) 0.011(4) -0.001(4)
C17 0.057(5) 0.039(4) 0.016(4) -0.003(3) 0.011(4) -0.005(4)
C18 0.061(6) 0.034(4) 0.015(4) -0.001(3) 0.007(4) -0.006(4)
C19 0.050(5) 0.042(5) 0.018(4) 0.005(3) 0.008(3) -0.006(4)
C20 0.054(5) 0.038(4) 0.015(4) -0.007(3) 0.008(3) 0.003(4)
C21 0.049(5) 0.026(4) 0.020(4) -0.010(3) 0.011(3) -0.006(4)
C22 0.048(5) 0.033(4) 0.020(4) -0.011(3) 0.014(3) -0.007(4)
C23 0.049(5) 0.056(5) 0.017(4) -0.002(4) 0.015(4) -0.001(4)
C24 0.064(6) 0.078(7) 0.033(5) -0.013(5) 0.011(4) 0.003(6)
C25 0.052(6) 0.123(9) 0.033(5) -0.003(6) 0.000(4) 0.031(6)
C26 0.049(5) 0.077(7) 0.029(5) 0.005(4) -0.002(4) 0.008(5)
C27 0.057(6) 0.097(8) 0.027(5) 0.005(5) 0.001(4) 0.006(6)
C28 0.051(5) 0.062(6) 0.029(4) -0.008(4) -0.002(4) 0.013(5)
C29 0.062(6) 0.077(7) 0.041(5) -0.014(5) -0.011(5) 0.003(6)
C30 0.063(7) 0.157(11) 0.063(7) -0.010(7) -0.005(6) 0.011(8)
C31 0.107(11) 0.228(16) 0.100(10) -0.017(11) -0.009(9) 0.006(11)
C32 0.098(9) 0.192(14) 0.072(8) 0.016(9) -0.017(7) -0.026(10)
C33 0.131(12) 0.230(16) 0.108(12) -0.018(12) -0.010(10) 0.007(12)
C34 0.145(14) 0.239(17) 0.134(14) 0.007(13) -0.017(12) -0.007(13)
C35 0.24(2) 0.29(2) 0.26(2) 0.002(17) 0.031(17) 0.003(17)
C36 0.41(3) 0.43(3) 0.40(3) -0.01(2) 0.07(2) 0.008(19)
C0 0.054(5) 0.032(4) 0.015(4) -0.008(3) 0.010(3) -0.009(4)
N1 0.057(4) 0.060(5) 0.016(3) -0.008(3) -0.001(3) 0.000(4)
O1 0.086(5) 0.038(3) 0.024(3) -0.009(3) -0.004(3) 0.002(3)
O2 0.062(4) 0.110(6) 0.037(4) -0.029(4) -0.004(3) 0.023(4)
S1 0.0570(13) 0.0385(11) 0.0145(9) -0.0039(8) 0.0080(8) -0.0019(10)
S2 0.0549(13) 0.0433(12) 0.0182(10) -0.0055(8) 0.0102(9) 0.0014(10)
S3 0.0423(12) 0.0582(14) 0.0200(10) -0.0022(9) 0.0031(8) 0.0000(11)
S4 0.059(2) 0.349(8) 0.0504(19) -0.027(3) -0.0046(15) 0.057(3)

loop_
_atom_type_symbol
_atom_type_description
_atom_type_scat_dispersion_real
_atom_type_scat_dispersion_imag
_atom_type_scat_source
C C 0.0033 0.0016 'International Tables Vol C Tables 4.2.6.8 and 6.1.1.4'
H H 0 0 'International Tables Vol C Tables 4.2.6.8 and 6.1.1.4'
N N 0.0061 0.0033 'International Tables Vol C Tables 4.2.6.8 and 6.1.1.4'
O O 0.0106 0.006 'International Tables Vol C Tables 4.2.6.8 and 6.1.1.4'
S S 0.1246 0.1234 'International Tables Vol C Tables 4.2.6.8 and 6.1.1.4'

loop_
_geom_angle_atom_site_label_1
_geom_angle_atom_site_label_2
_geom_angle_atom_site_label_3
_geom_angle
_geom_angle_site_symmetry_1
C1 C1 C0 118.0(8) 3_668
C1 C1 C2 122.4(8) 3_668
C0 C1 C2 119.6(7) .
C14 C2 C3 123.9(7) 3_668
C14 C2 C1 118.1(7) 3_668
C3 C2 C1 117.8(6) .
O1 C3 N1 116.9(8) .
O1 C3 C2 124.9(7) .
N1 C3 C2 118.2(7) .
O2 C4 N1 119.0(7) .
O2 C4 C0 123.4(7) .
N1 C4 C0 117.5(7) .
N1 C5 C6 110.9(8) .
N1 C5 H5A 109.5 .
C6 C5 H5A 109.5 .
N1 C5 H5B 109.5 .
C6 C5 H5B 109.5 .
H5A C5 H5B 108.1 .
C11 C6 C7 114.2(13) .
C11 C6 C5 108.4(8) .
C7 C6 C5 109.1(8) .
C11 C6 H6 108.3 .
C7 C6 H6 108.3 .
C5 C6 H6 108.3 .
C8 C7 C6 112.0(9) .
C8 C7 H7A 109.2 .
C6 C7 H7A 109.2 .
C8 C7 H7B 109.2 .
C6 C7 H7B 109.2 .
H7A C7 H7B 107.9 .
C7 C8 C9 111.3(10) .
C7 C8 H8A 109.4 .
C9 C8 H8A 109.4 .
C7 C8 H8B 109.4 .
C9 C8 H8B 109.4 .
H8A C8 H8B 108 .
C10 C9 C8 110.8(10) .
C10 C9 H9A 109.5 .
C8 C9 H9A 109.5 .
C10 C9 H9B 109.5 .
C8 C9 H9B 109.5 .
H9A C9 H9B 108.1 .
C9 C10 H10A 109.5 .
C9 C10 H10B 109.5 .
H10A C10 H10B 109.5 .
C9 C10 H10C 109.5 .
H10A C10 H10C 109.5 .
H10B C10 H10C 109.5 .
C6 C11 C12 109.7(9) .
C6 C11 H11A 109.7 .
C12 C11 H11A 109.7 .
C6 C11 H11B 109.7 .
C12 C11 H11B 109.7 .
H11A C11 H11B 108.2 .
C11 C12 H12A 109.6 .
C11 C12 H12B 109.4 .
H12A C12 H12B 109.5 .
C11 C12 H12C 109.4 .
H12A C12 H12C 109.5 .
H12B C12 H12C 109.5 .
C0 C13 C14 123.3(7) .
C0 C13 H10 118.3 .
C14 C13 H10 118.3 .
C2 C14 C13 118.3(7) 3_668
C2 C14 C15 126.2(8) 3_668
C13 C14 C15 115.3(7) .
C16 C15 C14 130.3(7) .
C16 C15 S1 109.7(5) .
C14 C15 S1 119.9(6) .
C15 C16 C17 113.1(8) .
C15 C16 H20 123.5 .
C17 C16 H20 123.5 .
C18 C17 C16 113.5(7) .
C18 C17 H19 123.2 .
C16 C17 H19 123.2 .
C17 C18 C19 127.4(8) .
C17 C18 S1 111.1(6) .
C19 C18 S1 121.5(7) .
C20 C19 C18 127.3(8) .
C20 C19 S2 111.3(5) .
C18 C19 S2 121.3(6) .
C19 C20 C21 111.7(7) .
C19 C20 H18 124.1 .
C21 C20 H18 124.1 .
C22 C21 C20 113.7(6) .
C22 C21 H17 123.2 .
C20 C21 H17 123.2 .
C21 C22 C23 128.9(6) .
C21 C22 S2 111.4(5) .
C23 C22 S2 119.6(6) .
C24 C23 C22 130.2(7) .
C24 C23 S3 110.7(6) .
C22 C23 S3 119.1(6) .
C23 C24 C25 114.2(8) .
C23 C24 H16 122.9 .
C25 C24 H16 122.9 .
C26 C25 C24 111.8(8) .
C26 C25 H15 124.1 .
C24 C25 H15 124.1 .
C25 C26 C27 128.0(8) .
C25 C26 S3 112.0(6) .
C27 C26 S3 120.0(7) .
C28 C27 C26 130.5(9) .
C28 C27 S4 110.1(6) .
C26 C27 S4 119.4(7) .
C27 C28 C29 113.6(9) .
C27 C28 H14 123.2 .
C29 C28 H14 123.2 .
C30 C29 C28 114.4(10) .
C30 C29 H13 122.8 .
C28 C29 H13 122.8 .
C29 C30 C31 133.4(12) .
C29 C30 S4 108.9(8) .
C31 C30 S4 117.7(9) .
C32 C31 C30 113.8(11) .
C32 C31 H31A 108.8 .
C30 C31 H31A 108.8 .
C32 C31 H31B 108.8 .
C30 C31 H31B 108.8 .
H31A C31 H31B 107.7 .
C31 C32 C33 110.3(11) .
C31 C32 H32A 109.6 .
C33 C32 H32A 109.6 .
C31 C32 H32B 109.6 .
C33 C32 H32B 109.6 .
H32A C32 H32B 108.1 .
C34 C33 C32 115.4(14) .
C34 C33 H33A 108.4 .
C32 C33 H33A 108.4 .
C34 C33 H33B 108.4 .
C32 C33 H33B 108.4 .
H33A C33 H33B 107.5 .
C35 C34 C33 116(2) .
C35 C34 H34A 108.3 .
C33 C34 H34A 108.3 .
C35 C34 H34B 108.3 .
C33 C34 H34B 108.3 .
H34A C34 H34B 107.4 .
C34 C35 C36 119(3) .
C34 C35 H35A 107.7 .
C36 C35 H35A 107.7 .
C34 C35 H35B 107.7 .
C36 C35 H35B 107.7 .
H35A C35 H35B 107.1 .
C35 C36 H36A 109.5 .
C35 C36 H36B 109.3 .
H36A C36 H36B 109.5 .
C35 C36 H36C 109.6 .
H36A C36 H36C 109.5 .
H36B C36 H36C 109.5 .
C13 C0 C1 119.5(7) .
C13 C0 C4 118.9(7) .
C1 C0 C4 121.5(6) .
C4 N1 C3 123.2(7) .
C4 N1 C5 117.9(6) .
C3 N1 C5 118.9(7) .
C18 S1 C15 92.6(4) .
C22 S2 C19 91.8(4) .
C26 S3 C23 91.4(4) .
C27 S4 C30 93.0(5) .

loop_
_geom_bond_atom_site_label_1
_geom_bond_atom_site_label_2
_geom_bond_distance
_geom_bond_site_symmetry_2
C1 C1 1.380(15) 3_668
C1 C0 1.417(10) .
C1 C2 1.454(10) .
C2 C14 1.382(10) 3_668
C2 C3 1.453(11) .
C3 O1 1.212(9) .
C3 N1 1.419(10) .
C4 O2 1.243(9) .
C4 N1 1.393(10) .
C4 C0 1.440(11) .
C5 N1 1.490(11) .
C5 C6 1.551(9) .
C5 H5A 0.99 .
C5 H5B 0.99 .
C6 C11 1.521(9) .
C6 C7 1.527(9) .
C6 H6 1 .
C7 C8 1.501(9) .
C7 H7A 0.99 .
C7 H7B 0.99 .
C8 C9 1.522(10) .
C8 H8A 0.99 .
C8 H8B 0.99 .
C9 C10 1.510(10) .
C9 H9A 0.99 .
C9 H9B 0.99 .
C10 H10A 0.98 .
C10 H10B 0.98 .
C10 H10C 0.98 .
C11 C12 1.526(10) .
C11 H11A 0.99 .
C11 H11B 0.99 .
C12 H12A 0.98 .
C12 H12B 0.98 .
C12 H12C 0.98 .
C13 C0 1.371(10) .
C13 C14 1.414(11) .
C13 H10 0.95 .
C14 C2 1.382(10) 3_668
C14 C15 1.487(10) .
C15 C16 1.382(11) .
C15 S1 1.733(8) .
C16 C17 1.414(10) .
C16 H20 0.95 .
C17 C18 1.353(11) .
C17 H19 0.95 .
C18 C19 1.448(10) .
C18 S1 1.719(8) .
C19 C20 1.379(10) .
C19 S2 1.747(8) .
C20 C21 1.433(10) .
C20 H18 0.95 .
C21 C22 1.366(10) .
C21 H17 0.95 .
C22 C23 1.459(11) .
C22 S2 1.724(7) .
C23 C24 1.343(12) .
C23 S3 1.746(7) .
C24 C25 1.429(12) .
C24 H16 0.95 .
C25 C26 1.360(13) .
C25 H15 0.95 .
C26 C27 1.488(11) .
C26 S3 1.725(9) .
C27 C28 1.321(12) .
C27 S4 1.696(10) .
C28 C29 1.405(11) .
C28 H14 0.95 .
C29 C30 1.320(15) .
C29 H13 0.95 .
C30 C31 1.512(9) .
C30 S4 1.723(12) .
C31 C32 1.502(9) .
C31 H31A 0.99 .
C31 H31B 0.99 .
C32 C33 1.524(9) .
C32 H32A 0.99 .
C32 H32B 0.99 .
C33 C34 1.502(10) .
C33 H33A 0.99 .
C33 H33B 0.99 .
C34 C35 1.42(3) .
C34 H34A 0.99 .
C34 H34B 0.99 .
C35 C36 1.63(4) .
C35 H35A 0.99 .
C35 H35B 0.99 .
C36 H36A 0.98 .
C36 H36B 0.98 .
C36 H36C 0.98 .
